data_4033957
loop_
_publ_author_name
'Sengoku, Tetsuya'
'Shirai, Anna'
'Takano, Ayaka'
'Inuzuka, Toshiyasu'
'Sakamoto, Masami'
'Takahashi, Masaki'
'Yoda, Hidemi'

_publ_section_title
;
 Divergent Synthesis of Methylene Lactone- and Methylene Lactam-Based
 Spiro Compounds: Utility of Amido-Functionalized \g-Hydroxylactam as a
 Precursor for Cytotoxic <i>N</i>,<i>O</i>- and <i>N</i>,<i>N</i>-Spiro
 Compounds.
;
_journal_issue 19
_journal_name_full 'The Journal of organic chemistry'
_journal_page_first 12532
_journal_page_last 12541
_journal_paper_doi 10.1021/acs.joc.9b02038
_journal_volume 84
_journal_year 2019
_chemical_formula_sum 'C19 H28 B N O3'
_chemical_formula_weight 329.23
_space_group_crystal_system monoclinic
_space_group_IT_number 14
_space_group_name_Hall '-P 2ybc'
_space_group_name_H-M_alt 'P 1 21/c 1'
_atom_sites_solution_hydrogens mixed
_atom_sites_solution_primary direct
_atom_sites_solution_secondary difmap
_cell_angle_alpha 90
_cell_angle_beta 90.162(2)
_cell_angle_gamma 90
_cell_formula_units_Z 4
_cell_length_a 11.9881(3)
_cell_length_b 16.7094(3)
_cell_length_c 9.6243(2)
_cell_measurement_reflns_used 3498
_cell_measurement_temperature 173(2)
_cell_measurement_theta_max 68.0979
_cell_measurement_theta_min 5.2944
_cell_volume 1927.87(7)
_computing_cell_refinement 'SAINT V8.34A (Bruker AXS Inc., 2013)'
_computing_data_collection 'APEX2 (Bruker AXS, 2006)'
_computing_data_reduction 'SAINT V8.34A (Bruker AXS Inc., 2013)'
_computing_molecular_graphics 'XSHEL (Bruker AXS,2002)'
_computing_publication_material 'XCIF (Bruker AXS, 2001)'
_computing_structure_refinement 'SHELXL-2014/7 (Sheldrick, 2014)'
_computing_structure_solution 'SHELXS-97 (Sheldrick, 1997)'
_diffrn_ambient_temperature 173(2)
_diffrn_detector_area_resol_mean 8.3333
_diffrn_measured_fraction_theta_full 0.976
_diffrn_measured_fraction_theta_max 0.975
_diffrn_measurement_device_type 'Bruker APEXII Ultra CCD area detector'
_diffrn_measurement_method 'Phi and Omega scans'
_diffrn_radiation_monochromator 'Bruker Helios multilayer confocal mirror'
_diffrn_radiation_type CuK\a
_diffrn_radiation_wavelength 1.54178
_diffrn_reflns_av_R_equivalents 0.0254
_diffrn_reflns_av_unetI/netI 0.0219
_diffrn_reflns_limit_h_max 11
_diffrn_reflns_limit_h_min -14
_diffrn_reflns_limit_k_max 19
_diffrn_reflns_limit_k_min -20
_diffrn_reflns_limit_l_max 11
_diffrn_reflns_limit_l_min -11
_diffrn_reflns_number 13383
_diffrn_reflns_theta_full 67.679
_diffrn_reflns_theta_max 68.282
_diffrn_reflns_theta_min 3.687
_diffrn_source 'Bruker TXS fine-focus rotating anode'
_exptl_absorpt_coefficient_mu 0.592
_exptl_absorpt_correction_T_max 0.98
_exptl_absorpt_correction_T_min 0.92
_exptl_absorpt_correction_type multi-scan
_exptl_absorpt_process_details 'SADABS (Sheldrick 1996)'
_exptl_crystal_colour colourless
_exptl_crystal_density_diffrn 1.134
_exptl_crystal_density_method 'not measured'
_exptl_crystal_description plate
_exptl_crystal_F_000 712
_exptl_crystal_size_max 0.200
_exptl_crystal_size_mid 0.050
_exptl_crystal_size_min 0.030
_refine_diff_density_max 0.197
_refine_diff_density_min -0.153
_refine_ls_extinction_method none
_refine_ls_goodness_of_fit_ref 1.029
_refine_ls_hydrogen_treatment mixed
_refine_ls_matrix_type full
_refine_ls_number_parameters 257
_refine_ls_number_reflns 3450
_refine_ls_number_restraints 36
_refine_ls_restrained_S_all 1.035
_refine_ls_R_factor_all 0.0521
_refine_ls_R_factor_gt 0.0409
_refine_ls_shift/su_max 0.000
_refine_ls_shift/su_mean 0.000
_refine_ls_structure_factor_coef Fsqd
_refine_ls_weighting_details 'w=1/[\s^2^(Fo^2^)+(0.0655P)^2^+0.3740P] where P=(Fo^2^+2Fc^2^)/3'
_refine_ls_weighting_scheme calc
_refine_ls_wR_factor_gt 0.1094
_refine_ls_wR_factor_ref 0.1168
_reflns_number_gt 2813
_reflns_number_total 3450
_reflns_threshold_expression 'I > 2\s(I)'
_cod_data_source_file jo9b02038_si_004.cif
_cod_data_source_block I
_cod_database_code 4033957

loop_
_space_group_symop_operation_xyz
'x, y, z'
'-x, y+1/2, -z+1/2'
'-x, -y, -z'
'x, -y-1/2, z-1/2'

loop_
_atom_site_type_symbol
_atom_site_label
_atom_site_fract_x
_atom_site_fract_y
_atom_site_fract_z
_atom_site_U_iso_or_equiv
_atom_site_adp_type
_atom_site_calc_flag
_atom_site_refinement_flags_adp
_atom_site_refinement_flags_occupancy
_atom_site_refinement_flags_posn
_atom_site_occupancy
_atom_site_disorder_assembly
_atom_site_disorder_group
B B1 0.28267(15) 0.40360(10) 0.56489(18) 0.0365(4) Uani d . . . 1.0 . .
C C1 0.39142(14) 0.52130(9) 0.61949(17) 0.0410(4) Uani d . . . 1.0 . .
H H1A 0.3963 0.5761 0.5808 0.049 Uiso calc U . R 1.0 . .
H H1B 0.4684 0.502 0.6361 0.049 Uiso calc U . R 1.0 . .
C C2 0.32914(14) 0.52418(9) 0.75751(16) 0.0407(4) Uani d . . . 1.0 . .
C C3 0.31457(14) 0.43823(9) 0.80668(15) 0.0402(4) Uani d . . . 1.0 . .
H H3A 0.3882 0.4166 0.8344 0.048 Uiso calc U . R 1.0 . .
H H3B 0.266 0.4378 0.8897 0.048 Uiso calc U . R 1.0 . .
C C4 0.21613(16) 0.56492(10) 0.7383(2) 0.0539(5) Uani d . . . 1.0 . .
H H4A 0.2274 0.6199 0.706 0.081 Uiso calc U . R 1.0 . .
H H4B 0.1764 0.5656 0.8271 0.081 Uiso calc U . R 1.0 . .
H H4C 0.1721 0.5353 0.6694 0.081 Uiso calc U . R 1.0 . .
C C5 0.40040(18) 0.56953(11) 0.8635(2) 0.0566(5) Uani d . . . 1.0 . .
H H5A 0.4749 0.5455 0.8681 0.085 Uiso calc U . R 1.0 . .
H H5B 0.3652 0.5665 0.9552 0.085 Uiso calc U . R 1.0 . .
H H5C 0.4068 0.6257 0.8353 0.085 Uiso calc U . R 1.0 . .
C C6 0.22490(13) 0.34754(10) 0.45308(17) 0.0416(4) Uani d . . . 1.0 . .
H H6A 0.1979 0.2984 0.4996 0.05 Uiso calc U . R 1.0 . .
H H6B 0.1593 0.3756 0.4137 0.05 Uiso calc U . R 1.0 . .
C C7 0.30198(13) 0.32430(9) 0.33653(16) 0.0369(3) Uani d . . . 1.0 . .
C C8 0.40781(12) 0.28665(8) 0.38733(14) 0.0301(3) Uani d . . . 1.0 . .
C C9 0.57564(12) 0.21015(8) 0.31551(14) 0.0305(3) Uani d . . . 1.0 . .
C C10 0.65325(13) 0.24073(8) 0.40894(15) 0.0351(3) Uani d . . . 1.0 . .
H H10 0.6322 0.2813 0.4728 0.042 Uiso calc U . R 1.0 . .
C C11 0.76154(13) 0.21173(8) 0.40862(17) 0.0387(3) Uani d . . . 1.0 . .
H H11 0.8138 0.2335 0.4727 0.046 Uiso calc U . R 1.0 . .
C C12 0.79647(13) 0.15209(9) 0.31819(17) 0.0395(4) Uani d . . . 1.0 . .
C C13 0.71566(14) 0.11934(9) 0.23083(16) 0.0403(4) Uani d . . . 1.0 . .
H H13 0.7355 0.0767 0.1705 0.048 Uiso calc U . R 1.0 . .
C C14 0.60738(13) 0.14743(8) 0.22988(15) 0.0354(3) Uani d . . . 1.0 . .
H H14 0.5539 0.1235 0.1698 0.042 Uiso calc U . R 1.0 . .
C C15 0.91753(16) 0.12347(12) 0.3093(2) 0.0550(5) Uani d . . . 1.0 . .
C C19 0.28445(18) 0.33978(11) 0.20405(19) 0.0567(5) Uani d . . . 1.0 . .
H H19A 0.3399 0.327 0.1373 0.068 Uiso calc U . R 1.0 . .
H H19B 0.2163 0.3637 0.1752 0.068 Uiso calc U . R 1.0 . .
N N1 0.46673(10) 0.24196(7) 0.29707(13) 0.0324(3) Uani d . . . 1.0 . .
O O1 0.26675(9) 0.38728(6) 0.70229(11) 0.0396(3) Uani d . . . 1.0 . .
O O2 0.33784(10) 0.46994(6) 0.51972(11) 0.0424(3) Uani d . . . 1.0 . .
O O3 0.43722(9) 0.29803(7) 0.50826(10) 0.0404(3) Uani d . . . 1.0 . .
C C16A 0.9613(3) 0.1401(3) 0.1690(4) 0.0876(14) Uani d U P . 0.777(5) A 1
H H16A 0.9132 0.1146 0.0994 0.131 Uiso calc U P R 0.777(5) A 1
H H16B 1.0371 0.1188 0.1612 0.131 Uiso calc U P R 0.777(5) A 1
H H16C 0.9625 0.1981 0.1532 0.131 Uiso calc U P R 0.777(5) A 1
C C17A 0.9905(2) 0.1573(2) 0.4247(4) 0.0638(8) Uani d U P . 0.777(5) A 1
H H17A 1.0662 0.1358 0.4162 0.096 Uiso calc U P R 0.777(5) A 1
H H17B 0.9594 0.1421 0.5151 0.096 Uiso calc U P R 0.777(5) A 1
H H17C 0.9928 0.2157 0.4172 0.096 Uiso calc U P R 0.777(5) A 1
C C18A 0.9170(2) 0.02955(15) 0.3334(3) 0.0610(8) Uani d U P . 0.777(5) A 1
H H18A 0.871 0.0039 0.2618 0.092 Uiso calc U P R 0.777(5) A 1
H H18B 0.8862 0.0177 0.4253 0.092 Uiso calc U P R 0.777(5) A 1
H H18C 0.9935 0.0091 0.3278 0.092 Uiso calc U P R 0.777(5) A 1
C C16B 0.9500(13) 0.0847(12) 0.167(2) 0.115(6) Uani d U P . 0.223(5) A 2
H H16D 1.0309 0.0883 0.1546 0.173 Uiso calc U P R 0.223(5) A 2
H H16E 0.9121 0.1131 0.0916 0.173 Uiso calc U P R 0.223(5) A 2
H H16F 0.9274 0.0283 0.1668 0.173 Uiso calc U P R 0.223(5) A 2
C C17B 0.9937(8) 0.2151(6) 0.2726(14) 0.076(3) Uani d U P . 0.223(5) A 2
H H17D 0.9867 0.2518 0.3515 0.114 Uiso calc U P R 0.223(5) A 2
H H17E 0.9629 0.2403 0.189 0.114 Uiso calc U P R 0.223(5) A 2
H H17F 1.0726 0.2025 0.2577 0.114 Uiso calc U P R 0.223(5) A 2
C C18B 0.9653(12) 0.0951(12) 0.4212(16) 0.105(6) Uani d U P . 0.223(5) A 2
H H18D 0.9606 0.1348 0.4959 0.126 Uiso calc U P R 0.223(5) A 2
H H18E 1.0437 0.0833 0.4017 0.126 Uiso calc U P R 0.223(5) A 2
H H18F 0.9272 0.0459 0.4499 0.126 Uiso calc U P R 0.223(5) A 2
H H1C 0.4381(15) 0.2331(10) 0.217(2) 0.039(5) Uiso d . . . 1.0 . .

loop_
_atom_site_aniso_label
_atom_site_aniso_U_11
_atom_site_aniso_U_22
_atom_site_aniso_U_33
_atom_site_aniso_U_12
_atom_site_aniso_U_13
_atom_site_aniso_U_23
B1 0.0332(9) 0.0383(8) 0.0381(9) 0.0056(6) 0.0068(7) -0.0003(7)
C1 0.0438(9) 0.0372(7) 0.0420(8) -0.0047(6) 0.0111(7) 0.0009(6)
C2 0.0462(9) 0.0360(7) 0.0399(8) -0.0031(6) 0.0112(7) -0.0037(6)
C3 0.0469(9) 0.0412(8) 0.0325(7) -0.0040(6) 0.0093(6) -0.0021(6)
C4 0.0548(11) 0.0425(8) 0.0645(11) 0.0048(7) 0.0198(9) -0.0012(8)
C5 0.0707(13) 0.0495(9) 0.0498(10) -0.0134(9) 0.0093(9) -0.0102(8)
C6 0.0327(8) 0.0484(8) 0.0438(8) 0.0036(6) 0.0012(7) -0.0045(7)
C7 0.0372(8) 0.0371(7) 0.0364(7) 0.0038(6) -0.0053(6) -0.0061(6)
C8 0.0305(7) 0.0331(7) 0.0268(7) -0.0047(5) -0.0006(5) 0.0018(5)
C9 0.0329(8) 0.0307(6) 0.0278(7) 0.0002(5) -0.0011(5) 0.0052(5)
C10 0.0367(8) 0.0304(7) 0.0381(7) 0.0001(5) -0.0036(6) -0.0019(5)
C11 0.0348(8) 0.0374(7) 0.0439(8) -0.0021(6) -0.0078(6) -0.0001(6)
C12 0.0363(9) 0.0409(8) 0.0411(8) 0.0045(6) -0.0001(7) 0.0050(6)
C13 0.0431(9) 0.0419(8) 0.0358(8) 0.0077(6) 0.0015(7) -0.0034(6)
C14 0.0380(8) 0.0380(7) 0.0301(7) 0.0001(6) -0.0040(6) -0.0012(5)
C15 0.0390(10) 0.0715(12) 0.0546(10) 0.0161(8) -0.0016(8) -0.0021(9)
C19 0.0617(12) 0.0681(11) 0.0401(9) 0.0314(9) -0.0106(8) -0.0065(8)
N1 0.0337(7) 0.0365(6) 0.0271(6) 0.0034(5) -0.0067(5) -0.0029(5)
O1 0.0450(6) 0.0368(5) 0.0370(6) -0.0054(4) 0.0089(5) -0.0016(4)
O2 0.0527(7) 0.0405(6) 0.0341(5) -0.0029(5) 0.0097(5) -0.0004(4)
O3 0.0352(6) 0.0613(7) 0.0248(5) 0.0010(5) -0.0010(4) -0.0020(4)
C16A 0.0397(16) 0.154(4) 0.069(2) 0.022(2) 0.0180(15) 0.040(2)
C17A 0.0325(13) 0.0702(18) 0.089(2) 0.0074(11) -0.0072(13) -0.0047(15)
C18A 0.0531(15) 0.0580(15) 0.0720(17) 0.0235(11) -0.0057(12) 0.0013(12)
C16B 0.061(7) 0.136(12) 0.149(13) 0.009(9) 0.023(8) -0.062(11)
C17B 0.032(5) 0.084(7) 0.113(9) -0.004(4) 0.011(5) 0.001(6)
C18B 0.073(8) 0.144(13) 0.100(9) 0.046(8) 0.012(7) 0.037(9)

loop_
_atom_type_symbol
_atom_type_description
_atom_type_scat_dispersion_real
_atom_type_scat_dispersion_imag
_atom_type_scat_source
C C 0.0181 0.0091 'International Tables Vol C Tables 4.2.6.8 and 6.1.1.4'
H H 0.0000 0.0000 'International Tables Vol C Tables 4.2.6.8 and 6.1.1.4'
B B 0.0090 0.0039 'International Tables Vol C Tables 4.2.6.8 and 6.1.1.4'
N N 0.0311 0.0180 'International Tables Vol C Tables 4.2.6.8 and 6.1.1.4'
O O 0.0492 0.0322 'International Tables Vol C Tables 4.2.6.8 and 6.1.1.4'

loop_
_geom_angle_atom_site_label_1
_geom_angle_atom_site_label_2
_geom_angle_atom_site_label_3
_geom_angle
O2 B1 O1 122.77(15)
O2 B1 C6 118.41(14)
O1 B1 C6 118.56(14)
O2 C1 C2 112.41(13)
O2 C1 H1A 109.1
C2 C1 H1A 109.1
O2 C1 H1B 109.1
C2 C1 H1B 109.1
H1A C1 H1B 107.9
C3 C2 C1 107.31(12)
C3 C2 C4 110.84(14)
C1 C2 C4 110.15(14)
C3 C2 C5 108.93(14)
C1 C2 C5 108.81(14)
C4 C2 C5 110.71(14)
O1 C3 C2 112.83(12)
O1 C3 H3A 109.0
C2 C3 H3A 109.0
O1 C3 H3B 109.0
C2 C3 H3B 109.0
H3A C3 H3B 107.8
C2 C4 H4A 109.5
C2 C4 H4B 109.5
H4A C4 H4B 109.5
C2 C4 H4C 109.5
H4A C4 H4C 109.5
H4B C4 H4C 109.5
C2 C5 H5A 109.5
C2 C5 H5B 109.5
H5A C5 H5B 109.5
C2 C5 H5C 109.5
H5A C5 H5C 109.5
H5B C5 H5C 109.5
C7 C6 B1 112.97(13)
C7 C6 H6A 109.0
B1 C6 H6A 109.0
C7 C6 H6B 109.0
B1 C6 H6B 109.0
H6A C6 H6B 107.8
C19 C7 C8 122.10(15)
C19 C7 C6 125.01(15)
C8 C7 C6 112.72(13)
O3 C8 N1 123.12(13)
O3 C8 C7 118.98(13)
N1 C8 C7 117.89(12)
C14 C9 C10 118.56(13)
C14 C9 N1 117.52(12)
C10 C9 N1 123.84(13)
C11 C10 C9 119.71(13)
C11 C10 H10 120.1
C9 C10 H10 120.1
C10 C11 C12 122.45(14)
C10 C11 H11 118.8
C12 C11 H11 118.8
C11 C12 C13 116.74(14)
C11 C12 C15 123.15(15)
C13 C12 C15 120.10(15)
C14 C13 C12 121.52(14)
C14 C13 H13 119.2
C12 C13 H13 119.2
C13 C14 C9 120.83(14)
C13 C14 H14 119.6
C9 C14 H14 119.6
C16A C15 C17A 113.1(3)
C18B C15 C12 118.7(6)
C16A C15 C12 109.35(18)
C17A C15 C12 112.74(17)
C18B C15 C16B 117.4(11)
C12 C15 C16B 114.7(7)
C16A C15 C18A 108.7(3)
C17A C15 C18A 105.3(2)
C12 C15 C18A 107.27(17)
C18B C15 C17B 104.3(10)
C12 C15 C17B 103.0(3)
C16B C15 C17B 93.0(9)
C7 C19 H19A 120.0
C7 C19 H19B 120.0
H19A C19 H19B 120.0
C8 N1 C9 127.62(12)
C8 N1 H1C 117.8(12)
C9 N1 H1C 114.5(12)
B1 O1 C3 120.22(12)
B1 O2 C1 119.26(12)
C15 C16A H16A 109.5
C15 C16A H16B 109.5
H16A C16A H16B 109.5
C15 C16A H16C 109.5
H16A C16A H16C 109.5
H16B C16A H16C 109.5
C15 C17A H17A 109.5
C15 C17A H17B 109.5
H17A C17A H17B 109.5
C15 C17A H17C 109.5
H17A C17A H17C 109.5
H17B C17A H17C 109.5
C15 C18A H18A 109.5
C15 C18A H18B 109.5
H18A C18A H18B 109.5
C15 C18A H18C 109.5
H18A C18A H18C 109.5
H18B C18A H18C 109.5
C15 C16B H16D 109.5
C15 C16B H16E 109.5
H16D C16B H16E 109.5
C15 C16B H16F 109.5
H16D C16B H16F 109.5
H16E C16B H16F 109.5
C15 C17B H17D 109.5
C15 C17B H17E 109.5
H17D C17B H17E 109.5
C15 C17B H17F 109.5
H17D C17B H17F 109.5
H17E C17B H17F 109.5
C15 C18B H18D 109.5
C15 C18B H18E 109.5
H18D C18B H18E 109.5
C15 C18B H18F 109.5
H18D C18B H18F 109.5
H18E C18B H18F 109.5

loop_
_geom_bond_atom_site_label_1
_geom_bond_atom_site_label_2
_geom_bond_distance
B1 O2 1.363(2)
B1 O1 1.364(2)
B1 C6 1.585(2)
C1 O2 1.4379(19)
C1 C2 1.526(2)
C1 H1A 0.99
C1 H1B 0.99
C2 C3 1.522(2)
C2 C4 1.527(2)
C2 C5 1.530(2)
C3 O1 1.4351(18)
C3 H3A 0.99
C3 H3B 0.99
C4 H4A 0.98
C4 H4B 0.98
C4 H4C 0.98
C5 H5A 0.98
C5 H5B 0.98
C5 H5C 0.98
C6 C7 1.506(2)
C6 H6A 0.99
C6 H6B 0.99
C7 C19 1.317(2)
C7 C8 1.497(2)
C8 O3 1.2299(17)
C8 N1 1.3471(19)
C9 C14 1.387(2)
C9 C10 1.389(2)
C9 N1 1.4204(19)
C10 C11 1.386(2)
C10 H10 0.95
C11 C12 1.389(2)
C11 H11 0.95
C12 C13 1.393(2)
C12 C15 1.531(2)
C13 C14 1.380(2)
C13 H13 0.95
C14 H14 0.95
C15 C18B 1.307(13)
C15 C16A 1.476(4)
C15 C17A 1.520(3)
C15 C16B 1.562(16)
C15 C18A 1.586(3)
C15 C17B 1.818(10)
C19 H19A 0.95
C19 H19B 0.95
N1 H1C 0.854(19)
C16A H16A 0.98
C16A H16B 0.98
C16A H16C 0.98
C17A H17A 0.98
C17A H17B 0.98
C17A H17C 0.98
C18A H18A 0.98
C18A H18B 0.98
C18A H18C 0.98
C16B H16D 0.98
C16B H16E 0.98
C16B H16F 0.98
C17B H17D 0.98
C17B H17E 0.98
C17B H17F 0.98
C18B H18D 0.98
C18B H18E 0.98
C18B H18F 0.98

loop_
_geom_torsion_atom_site_label_1
_geom_torsion_atom_site_label_2
_geom_torsion_atom_site_label_3
_geom_torsion_atom_site_label_4
_geom_torsion
O2 C1 C2 C3 53.87(18)
O2 C1 C2 C4 -66.89(16)
O2 C1 C2 C5 171.58(13)
C1 C2 C3 O1 -51.48(18)
C4 C2 C3 O1 68.84(17)
C5 C2 C3 O1 -169.12(14)
O2 B1 C6 C7 50.70(19)
O1 B1 C6 C7 -134.98(15)
B1 C6 C7 C19 -120.75(19)
B1 C6 C7 C8 54.55(17)
C19 C7 C8 O3 155.18(17)
C6 C7 C8 O3 -20.28(19)
C19 C7 C8 N1 -24.5(2)
C6 C7 C8 N1 160.05(13)
C14 C9 C10 C11 4.0(2)
N1 C9 C10 C11 -172.64(13)
C9 C10 C11 C12 -0.4(2)
C10 C11 C12 C13 -3.0(2)
C10 C11 C12 C15 175.56(16)
C11 C12 C13 C14 2.9(2)
C15 C12 C13 C14 -175.72(15)
C12 C13 C14 C9 0.7(2)
C10 C9 C14 C13 -4.2(2)
N1 C9 C14 C13 172.72(13)
C11 C12 C15 C18B 58.2(11)
C13 C12 C15 C18B -123.2(11)
C11 C12 C15 C16A -117.6(3)
C13 C12 C15 C16A 61.0(3)
C11 C12 C15 C17A 9.2(3)
C13 C12 C15 C17A -172.2(2)
C11 C12 C15 C16B -155.8(10)
C13 C12 C15 C16B 22.7(10)
C11 C12 C15 C18A 124.68(19)
C13 C12 C15 C18A -56.8(2)
C11 C12 C15 C17B -56.3(5)
C13 C12 C15 C17B 122.3(5)
O3 C8 N1 C9 -9.2(2)
C7 C8 N1 C9 170.48(13)
C14 C9 N1 C8 161.23(13)
C10 C9 N1 C8 -22.1(2)
O2 B1 O1 C3 -3.8(2)
C6 B1 O1 C3 -177.90(13)
C2 C3 O1 B1 28.23(19)
O1 B1 O2 C1 6.3(2)
C6 B1 O2 C1 -179.61(13)
C2 C1 O2 B1 -32.86(19)
